data_7012347
loop_
_publ_author_name
'David Farrell'
'Karsten Gloe'
'Kerstin Gloe'
'Gudrun Goretzki'
'Vickie McKee'
'Jane Nelson'
'Mark Nieuwenhuyzen'
'Ibolya P\'al'
'Holger Stephan'
'Raewyn M. Town'
'Kathrin Wichmann'

_publ_section_title
;
 Towards promising oxoanion extractants: azacages and open-chain
 counterparts
;
_journal_issue 10
_journal_name_full 'Dalton Trans.'
_journal_page_first 1961
_journal_page_last 1968
_journal_paper_doi 10.1039/b210289g
_journal_year 2003
_chemical_formula_sum 'C36 H70 N8 O29 Re6'
_chemical_formula_weight 2196.20
_chemical_name_systematic
; 
? 
;
_space_group_IT_number 7
_symmetry_cell_setting monoclinic
_symmetry_space_group_name_Hall 'P -2yac'
_symmetry_space_group_name_H-M 'P 1 n 1'
_atom_sites_solution_hydrogens geom
_atom_sites_solution_primary direct
_atom_sites_solution_secondary difmap
_audit_creation_method SHELXL-97
_cell_angle_alpha 90.00
_cell_angle_beta 112.7290(10)
_cell_angle_gamma 90.00
_cell_formula_units_Z 2
_cell_length_a 14.8844(10)
_cell_length_b 12.5582(8)
_cell_length_c 16.5916(11)
_cell_measurement_temperature 150(2)
_cell_volume 2860.5(3)
_computing_cell_refinement 'Bruker SMART'
_computing_data_collection 'Bruker SMART'
_computing_data_reduction 'Bruker SHELXTL'
_computing_molecular_graphics 'Bruker SHELXTL'
_computing_publication_material 'Bruker SHELXTL'
_computing_structure_refinement 'SHELXL-97 (Sheldrick, 1997)'
_computing_structure_solution 'SHELXS-97 (Sheldrick, 1990)'
_diffrn_ambient_temperature 150(2)
_diffrn_measured_fraction_theta_full 1.000
_diffrn_measured_fraction_theta_max 0.919
_diffrn_measurement_device_type 'CCD area detector'
_diffrn_measurement_method 'phi and omega scans'
_diffrn_radiation_monochromator graphite
_diffrn_radiation_source 'fine-focus sealed tube'
_diffrn_radiation_type MoK\a
_diffrn_radiation_wavelength 0.71073
_diffrn_reflns_av_R_equivalents 0.0393
_diffrn_reflns_av_sigmaI/netI 0.0605
_diffrn_reflns_limit_h_max 20
_diffrn_reflns_limit_h_min -19
_diffrn_reflns_limit_k_max 16
_diffrn_reflns_limit_k_min -17
_diffrn_reflns_limit_l_max 22
_diffrn_reflns_limit_l_min -21
_diffrn_reflns_number 33445
_diffrn_reflns_theta_full 25.00
_diffrn_reflns_theta_max 28.91
_diffrn_reflns_theta_min 2.10
_exptl_absorpt_coefficient_mu 12.736
_exptl_absorpt_correction_T_max 0.652
_exptl_absorpt_correction_T_min 0.928
_exptl_absorpt_correction_type empirical
_exptl_crystal_colour colourless
_exptl_crystal_density_diffrn 2.550
_exptl_crystal_density_method 'not measured'
_exptl_crystal_description 'triangular prism'
_exptl_crystal_F_000 2048
_exptl_crystal_size_max 0.38
_exptl_crystal_size_mid 0.15
_exptl_crystal_size_min 0.13
_refine_diff_density_max 3.779
_refine_diff_density_min -5.696
_refine_diff_density_rms 0.351
_refine_ls_abs_structure_details 'Flack H D (1983), Acta Cryst. A39, 876-881'
_refine_ls_abs_structure_Flack 0.016(16)
_refine_ls_extinction_method none
_refine_ls_goodness_of_fit_ref 1.015
_refine_ls_hydrogen_treatment mixed
_refine_ls_matrix_type full
_refine_ls_number_parameters 712
_refine_ls_number_reflns 12954
_refine_ls_number_restraints 278
_refine_ls_restrained_S_all 1.004
_refine_ls_R_factor_all 0.0695
_refine_ls_R_factor_gt 0.0577
_refine_ls_shift/su_max 0.001
_refine_ls_shift/su_mean 0.000
_refine_ls_structure_factor_coef Fsqd
_refine_ls_weighting_details 'calc w=1/[\s^2^(Fo^2^)+(0.1195P)^2^+0.0000P] where P=(Fo^2^+2Fc^2^)/3'
_refine_ls_weighting_scheme calc
_refine_ls_wR_factor_gt 0.1623
_refine_ls_wR_factor_ref 0.1714
_reflns_number_gt 10712
_reflns_number_total 12954
_reflns_threshold_expression >2sigma(I)
_cod_data_source_file b210289g.txt
_cod_data_source_block r3bmre
_cod_depositor_comments
;
The following automatic conversions were performed:
'_symmetry_cell_setting' value 'Monoclinic' changed to 'monoclinic'
according to '/home/saulius/struct/CIF-dictionaries/cif_core.dic'
dictionary named 'cif_core.dic' version 2.4.1 from 2010-06-29.

Automatic conversion script
Id: cif_fix_enum 1527 2010-12-29 10:47:43Z saulius 
;
_cod_original_sg_symbol_H-M Pn
_cod_database_code 7012347

loop_
_symmetry_equiv_pos_as_xyz
'x, y, z'
'x+1/2, -y, z+1/2'

loop_
_atom_site_label
_atom_site_type_symbol
_atom_site_fract_x
_atom_site_fract_y
_atom_site_fract_z
_atom_site_U_iso_or_equiv
_atom_site_adp_type
_atom_site_occupancy
_atom_site_symmetry_multiplicity
_atom_site_calc_flag
_atom_site_refinement_flags
_atom_site_disorder_assembly
_atom_site_disorder_group
Re1 Re 0.86743(4) 0.16214(5) 0.43301(4) 0.02102(13) Uani 1 1 d . . .
O11 O 0.7703(8) 0.0959(8) 0.3558(8) 0.027(2) Uani 1 1 d . . .
O12 O 0.9247(10) 0.2418(10) 0.3845(8) 0.038(3) Uani 1 1 d . . .
O13 O 0.8268(9) 0.2398(10) 0.4978(8) 0.032(3) Uani 1 1 d . . .
O14 O 0.9518(9) 0.0721(9) 0.5001(8) 0.027(2) Uani 1 1 d . . .
Re2 Re 0.39305(5) 0.09480(5) 0.77520(5) 0.03054(16) Uani 1 1 d . . .
O21 O 0.4707(11) 0.1788(12) 0.7479(10) 0.046(3) Uani 1 1 d . . .
O22 O 0.2866(9) 0.0749(11) 0.6806(8) 0.036(3) Uani 1 1 d . . .
O23 O 0.3660(11) 0.1529(13) 0.8552(10) 0.048(4) Uani 1 1 d . . .
O24 O 0.4510(10) -0.0219(10) 0.8117(9) 0.036(3) Uani 1 1 d . . .
Re3 Re 0.70187(7) 0.59555(6) 1.13668(6) 0.0472(2) Uani 1 1 d . . .
O31 O 0.6019(16) 0.5478(12) 1.1491(16) 0.077(6) Uani 1 1 d . . .
O32 O 0.7227(10) 0.5220(11) 1.0643(10) 0.043(3) Uani 1 1 d . . .
O33 O 0.6772(14) 0.7235(11) 1.1008(13) 0.061(5) Uani 1 1 d . . .
O34 O 0.8031(17) 0.5917(16) 1.2280(15) 0.081(6) Uani 1 1 d . . .
Re4 Re 1.12339(6) 0.62344(5) 0.81668(5) 0.03767(19) Uani 1 1 d . . .
O41 O 1.1131(11) 0.7212(15) 0.8798(11) 0.061(5) Uani 1 1 d . . .
O42 O 1.0146(15) 0.629(2) 0.7249(14) 0.085(7) Uani 1 1 d . . .
O43 O 1.2188(11) 0.6483(10) 0.7878(10) 0.041(3) Uani 1 1 d . . .
O44 O 1.1442(16) 0.5082(11) 0.8687(13) 0.067(5) Uani 1 1 d . . .
Re5 Re 0.70188(6) 0.03119(7) 0.58801(6) 0.0435(2) Uani 1 1 d . . .
O51 O 0.6709(10) 0.1460(12) 0.6195(9) 0.045(3) Uani 1 1 d . . .
O52 O 0.6427(13) 0.0116(13) 0.4763(10) 0.056(4) Uani 1 1 d . . .
O53 O 0.6830(12) -0.0692(15) 0.6388(13) 0.066(5) Uani 1 1 d . . .
O54 O 0.8220(9) 0.0333(10) 0.6103(10) 0.039(3) Uani 1 1 d . . .
Re6 Re 0.86469(7) 0.18944(8) 0.89821(6) 0.0515(2) Uani 1 1 d . . .
O61 O 0.7693(14) 0.2005(14) 0.9243(13) 0.069(6) Uani 1 1 d . . .
O62 O 0.9087(14) 0.3062(14) 0.8932(13) 0.067(5) Uani 1 1 d . . .
O63 O 0.8348(11) 0.1345(12) 0.7984(9) 0.042(3) Uani 1 1 d . . .
O64 O 0.9514(13) 0.1191(15) 0.9661(11) 0.063(5) Uani 1 1 d . . .
N1 N 1.0575(9) 0.1779(10) 0.7813(9) 0.021(3) Uani 1 1 d . . .
C1A C 1.1070(11) 0.0721(11) 0.7848(11) 0.025(3) Uani 1 1 d U . .
H1A1 H 1.1456 0.0757 0.7479 0.029 Uiso 1 1 calc R . .
H1A2 H 1.1526 0.0581 0.8456 0.029 Uiso 1 1 calc R . .
C2A C 1.0361(11) -0.0182(10) 0.7542(10) 0.017(3) Uani 1 1 d U . .
H2A1 H 1.0704 -0.0848 0.7516 0.020 Uiso 1 1 calc R . .
H2A2 H 0.9867 -0.0030 0.6952 0.020 Uiso 1 1 calc R . .
N3A N 0.9875(10) -0.0298(9) 0.8188(9) 0.021(3) Uani 1 1 d . . .
H3A1 H 0.9533 0.0314 0.8181 0.026 Uiso 1 1 calc R . .
H3A2 H 1.0349 -0.0372 0.8741 0.026 Uiso 1 1 calc R . .
C3A C 0.9179(14) -0.1252(12) 0.7998(13) 0.033(4) Uani 1 1 d U . .
H3A3 H 0.8585 -0.1099 0.7474 0.040 Uiso 1 1 calc R . .
H3A4 H 0.9497 -0.1888 0.7874 0.040 Uiso 1 1 calc R . .
C4A C 0.8900(12) -0.1477(11) 0.8763(11) 0.021(3) Uani 1 1 d U . .
C5A C 0.9587(11) -0.1810(11) 0.9547(12) 0.025(3) Uani 1 1 d U . .
H5A H 1.0240 -0.1895 0.9595 0.031 Uiso 1 1 calc R . .
C6A C 0.9361(13) -0.2037(14) 1.0303(11) 0.029(3) Uani 1 1 d U . .
H6A H 0.9847 -0.2254 1.0844 0.034 Uiso 1 1 calc R . .
C7A C 0.8378(12) -0.1916(14) 1.0190(11) 0.028(3) Uani 1 1 d U . .
H7A H 0.8188 -0.2033 1.0667 0.034 Uiso 1 1 calc R . .
C8A C 0.7681(11) -0.1623(11) 0.9371(12) 0.025(3) Uani 1 1 d U . .
C9A C 0.7945(11) -0.1399(11) 0.8699(11) 0.023(3) Uani 1 1 d U . .
H9A H 0.7457 -0.1179 0.8160 0.027 Uiso 1 1 calc R . .
C10A C 0.6612(12) -0.1587(13) 0.9294(13) 0.032(4) Uani 1 1 d U . .
H10A H 0.6201 -0.1326 0.8703 0.039 Uiso 1 1 calc R . .
H10B H 0.6403 -0.2323 0.9345 0.039 Uiso 1 1 calc R . .
N4A N 0.6418(10) -0.0921(9) 0.9938(9) 0.024(3) Uani 1 1 d . . .
H4A1 H 0.6731 -0.1213 1.0484 0.028 Uiso 1 1 calc R . .
H4A2 H 0.5760 -0.0928 0.9815 0.028 Uiso 1 1 calc R . .
C11A C 0.6750(13) 0.0232(12) 0.9955(12) 0.028(3) Uani 1 1 d U . .
H11A H 0.6578 0.0493 0.9351 0.034 Uiso 1 1 calc R . .
H11B H 0.7466 0.0278 1.0266 0.034 Uiso 1 1 calc R . .
C12A C 0.6247(12) 0.0917(11) 1.0423(12) 0.026(3) Uani 1 1 d U . .
H12A H 0.5556 0.1027 1.0037 0.031 Uiso 1 1 calc R . .
H12B H 0.6271 0.0550 1.0959 0.031 Uiso 1 1 calc R . .
N2 N 0.6737(9) 0.1929(10) 1.0647(8) 0.020(3) Uani 1 1 d . . .
C1B C 1.1353(14) 0.2554(16) 0.8405(12) 0.037(4) Uani 1 1 d U . .
H1B1 H 1.2002 0.2342 0.8426 0.045 Uiso 1 1 calc R . .
H1B2 H 1.1212 0.3283 0.8161 0.045 Uiso 1 1 calc R . .
C2B C 1.1357(14) 0.254(2) 0.9335(12) 0.044(5) Uani 1 1 d U . .
H2B1 H 1.0738 0.2841 0.9326 0.053 Uiso 1 1 calc R . .
H2B2 H 1.1417 0.1801 0.9552 0.053 Uiso 1 1 calc R . .
N3B N 1.2154(12) 0.3159(13) 0.9896(10) 0.036(3) Uani 1 1 d . . .
H3B1 H 1.2117 0.3832 0.9665 0.043 Uiso 1 1 calc R . .
H3B2 H 1.2726 0.2855 0.9921 0.043 Uiso 1 1 calc R . .
C3B C 1.2174(18) 0.3249(18) 1.0843(17) 0.050(5) Uani 1 1 d U . .
H3B3 H 1.2249 0.2529 1.1102 0.060 Uiso 1 1 calc R . .
H3B4 H 1.2747 0.3677 1.1204 0.060 Uiso 1 1 calc R . .
C4B C 1.1273(16) 0.3752(14) 1.0864(13) 0.037(4) Uani 1 1 d U . .
C5B C 1.0743(15) 0.4631(13) 1.0362(11) 0.034(3) Uani 1 1 d U . .
H5B H 1.0918 0.4917 0.9912 0.041 Uiso 1 1 calc R . .
C6B C 0.9995(13) 0.5061(13) 1.0517(11) 0.034(3) Uani 1 1 d U . .
H6B H 0.9629 0.5608 1.0136 0.040 Uiso 1 1 calc R . .
C7B C 0.9738(13) 0.4778(13) 1.1157(12) 0.032(3) Uani 1 1 d U . .
H7B H 0.9250 0.5162 1.1271 0.039 Uiso 1 1 calc R . .
C8B C 1.0225(12) 0.3842(12) 1.1701(10) 0.025(3) Uani 1 1 d U . .
C9B C 1.0954(11) 0.3391(11) 1.1530(10) 0.023(3) Uani 1 1 d U . .
H9B H 1.1277 0.2796 1.1873 0.027 Uiso 1 1 calc R . .
C10B C 0.9991(12) 0.3444(13) 1.2442(12) 0.029(3) Uani 1 1 d U . .
H10C H 0.9702 0.4029 1.2663 0.035 Uiso 1 1 calc R . .
H10D H 1.0599 0.3216 1.2923 0.035 Uiso 1 1 calc R . .
N4B N 0.9284(10) 0.2515(11) 1.2169(9) 0.027(3) Uani 1 1 d . . .
H4B1 H 0.9549 0.1981 1.1951 0.032 Uiso 1 1 calc R . .
H4B2 H 0.9203 0.2252 1.2655 0.032 Uiso 1 1 calc R . .
C11B C 0.8326(13) 0.2801(12) 1.1509(12) 0.029(4) Uani 1 1 d U . .
H11C H 0.8369 0.2923 1.0935 0.035 Uiso 1 1 calc R . .
H11D H 0.8077 0.3456 1.1682 0.035 Uiso 1 1 calc R . .
C12B C 0.7641(13) 0.1830(11) 1.1459(11) 0.028(3) Uani 1 1 d U . .
H12C H 0.7979 0.1155 1.1447 0.033 Uiso 1 1 calc R . .
H12D H 0.7470 0.1823 1.1980 0.033 Uiso 1 1 calc R . .
C1C C 1.0083(13) 0.2179(13) 0.6984(12) 0.030(3) Uani 1 1 d U . .
H1C1 H 0.9673 0.1607 0.6610 0.036 Uiso 1 1 calc R . .
H1C2 H 1.0563 0.2392 0.6735 0.036 Uiso 1 1 calc R . .
C2C C 0.9434(12) 0.3138(14) 0.6956(11) 0.029(3) Uani 1 1 d U . .
H2C1 H 0.9632 0.3444 0.7549 0.035 Uiso 1 1 calc R . .
H2C2 H 0.9524 0.3693 0.6569 0.035 Uiso 1 1 calc R . .
N3C N 0.8390(9) 0.2828(10) 0.6629(8) 0.022(3) Uani 1 1 d . . .
H3C1 H 0.8303 0.2392 0.7039 0.026 Uiso 1 1 calc R . .
H3C2 H 0.8249 0.2432 0.6129 0.026 Uiso 1 1 calc R . .
C3C C 0.7645(14) 0.3742(14) 0.6425(11) 0.029(3) Uani 1 1 d U . .
H3C3 H 0.7813 0.4293 0.6079 0.035 Uiso 1 1 calc R . .
H3C4 H 0.6990 0.3464 0.6063 0.035 Uiso 1 1 calc R . .
C4C C 0.7613(12) 0.4238(11) 0.7223(10) 0.022(3) Uani 1 1 d U . .
C5C C 0.8233(12) 0.5093(13) 0.7637(10) 0.025(3) Uani 1 1 d U . .
H5C H 0.8715 0.5355 0.7445 0.030 Uiso 1 1 calc R . .
C6C C 0.8078(14) 0.5540(12) 0.8373(12) 0.031(3) Uani 1 1 d U . .
H6C H 0.8498 0.6097 0.8692 0.038 Uiso 1 1 calc R . .
C7C C 0.7394(11) 0.5223(11) 0.8626(11) 0.023(3) Uani 1 1 d U . .
H7C H 0.7311 0.5572 0.9101 0.028 Uiso 1 1 calc R . .
C8C C 0.6772(12) 0.4366(11) 0.8203(11) 0.024(3) Uani 1 1 d U . .
C9C C 0.6921(11) 0.3844(12) 0.7503(9) 0.023(3) Uani 1 1 d U . .
H9C H 0.6548 0.3234 0.7235 0.027 Uiso 1 1 calc R . .
C10C C 0.5963(13) 0.3988(12) 0.8483(11) 0.026(3) Uani 1 1 d U . .
H10E H 0.5588 0.3413 0.8088 0.031 Uiso 1 1 calc R . .
H10F H 0.5511 0.4585 0.8438 0.031 Uiso 1 1 calc R . .
N4C N 0.6397(10) 0.3565(11) 0.9451(9) 0.025(3) Uani 1 1 d . . .
H4C1 H 0.6811 0.3004 0.9493 0.030 Uiso 1 1 calc R . .
H4C2 H 0.6750 0.4097 0.9818 0.030 Uiso 1 1 calc R . .
C11C C 0.5574(12) 0.3198(12) 0.9729(12) 0.027(3) Uani 1 1 d U . .
H11E H 0.5141 0.3800 0.9718 0.033 Uiso 1 1 calc R . .
H11F H 0.5182 0.2630 0.9337 0.033 Uiso 1 1 calc R . .
C12C C 0.6088(13) 0.2783(11) 1.0646(12) 0.029(3) Uani 1 1 d U . .
H12E H 0.6463 0.3365 1.1032 0.035 Uiso 1 1 calc R . .
H12F H 0.5602 0.2520 1.0872 0.035 Uiso 1 1 calc R . .
O1W O 0.9871(11) 0.0854(9) 1.1463(10) 0.040(3) Uani 1 1 d . . .
O2W O 1.3823(12) 0.4502(14) 1.0488(12) 0.056(4) Uani 1 1 d . . .
O3W O 0.9080(15) 0.4747(13) 1.3989(12) 0.064(5) Uani 1 1 d . . .
O4W O 1.3639(13) 0.1547(14) 1.0176(11) 0.062(5) Uani 1 1 d . . .
O5W O 0.6253(12) 0.0493(17) 0.7637(13) 0.069(5) Uani 1 1 d . . .

loop_
_atom_site_aniso_label
_atom_site_aniso_U_11
_atom_site_aniso_U_22
_atom_site_aniso_U_33
_atom_site_aniso_U_23
_atom_site_aniso_U_13
_atom_site_aniso_U_12
Re1 0.0217(3) 0.0265(3) 0.0183(3) -0.0001(2) 0.0115(2) 0.0012(2)
O11 0.024(6) 0.024(5) 0.034(6) 0.004(5) 0.011(5) 0.004(4)
O12 0.052(8) 0.040(7) 0.019(6) 0.010(5) 0.012(6) -0.003(6)
O13 0.036(7) 0.046(7) 0.021(6) 0.005(5) 0.018(5) 0.010(5)
O14 0.028(6) 0.027(6) 0.026(6) -0.001(4) 0.009(5) 0.005(5)
Re2 0.0319(4) 0.0324(3) 0.0286(3) -0.0033(3) 0.0130(3) -0.0074(3)
O21 0.041(8) 0.050(8) 0.054(9) 0.005(7) 0.025(7) 0.003(6)
O22 0.029(7) 0.050(7) 0.026(6) -0.008(6) 0.008(5) -0.009(6)
O23 0.045(9) 0.065(9) 0.047(9) -0.018(7) 0.031(8) -0.017(7)
O24 0.036(7) 0.040(7) 0.038(7) 0.002(5) 0.020(6) -0.004(5)
Re3 0.0664(6) 0.0306(4) 0.0627(6) -0.0065(4) 0.0449(5) -0.0042(4)
O31 0.107(16) 0.028(7) 0.131(19) -0.006(9) 0.083(15) -0.008(8)
O32 0.042(8) 0.044(7) 0.052(9) -0.006(6) 0.028(7) -0.008(6)
O33 0.083(12) 0.032(7) 0.105(14) 0.007(8) 0.076(12) 0.008(7)
O34 0.084(15) 0.068(12) 0.081(15) 0.007(10) 0.021(12) -0.006(10)
Re4 0.0547(5) 0.0262(3) 0.0507(5) -0.0013(3) 0.0408(4) -0.0042(3)
O41 0.041(9) 0.088(12) 0.054(10) -0.028(9) 0.018(8) 0.001(8)
O42 0.063(12) 0.127(18) 0.074(14) -0.044(12) 0.038(11) -0.061(12)
O43 0.050(8) 0.038(7) 0.046(8) 0.011(6) 0.029(7) 0.006(6)
O44 0.120(16) 0.026(7) 0.085(12) 0.007(7) 0.073(12) -0.008(8)
Re5 0.0372(4) 0.0454(4) 0.0372(4) 0.0048(3) 0.0025(3) -0.0099(3)
O51 0.032(7) 0.062(9) 0.032(7) 0.012(6) 0.004(6) -0.005(6)
O52 0.070(11) 0.045(8) 0.035(8) -0.009(6) 0.000(8) -0.004(7)
O53 0.035(9) 0.065(10) 0.076(12) 0.015(9) -0.002(8) -0.009(8)
O54 0.028(7) 0.035(7) 0.051(8) 0.008(6) 0.011(6) 0.001(5)
Re6 0.0656(6) 0.0495(5) 0.0389(5) 0.0007(4) 0.0198(4) 0.0181(4)
O61 0.081(13) 0.066(10) 0.104(15) 0.025(10) 0.083(12) 0.035(9)
O62 0.063(11) 0.049(9) 0.071(12) -0.003(8) 0.008(10) 0.014(8)
O63 0.042(8) 0.052(8) 0.027(7) 0.009(6) 0.008(6) -0.010(6)
O64 0.059(11) 0.069(11) 0.048(10) -0.008(8) 0.008(8) 0.031(9)
N1 0.016(6) 0.025(6) 0.022(7) -0.006(5) 0.009(5) -0.004(5)
C1A 0.016(7) 0.020(7) 0.032(9) -0.007(6) 0.002(6) 0.003(5)
C2A 0.026(8) 0.014(6) 0.018(7) -0.002(5) 0.015(6) -0.002(5)
N3A 0.024(7) 0.019(6) 0.027(7) -0.007(5) 0.016(6) -0.004(5)
C3A 0.049(11) 0.014(6) 0.059(10) -0.007(6) 0.045(9) -0.002(6)
C4A 0.026(7) 0.017(6) 0.026(6) -0.003(5) 0.016(5) -0.006(5)
C5A 0.019(6) 0.014(6) 0.051(8) 0.007(6) 0.023(6) 0.002(5)
C6A 0.029(7) 0.034(8) 0.025(7) -0.003(6) 0.013(6) 0.016(7)
C7A 0.027(6) 0.038(8) 0.031(7) -0.001(6) 0.023(6) -0.011(6)
C8A 0.012(6) 0.020(6) 0.047(8) -0.009(6) 0.016(5) 0.003(5)
C9A 0.020(6) 0.015(6) 0.032(7) -0.003(5) 0.009(5) 0.001(5)
C10A 0.021(6) 0.030(8) 0.047(11) -0.024(7) 0.015(7) -0.018(6)
N4A 0.029(7) 0.017(5) 0.033(7) -0.006(5) 0.021(6) -0.001(5)
C11A 0.033(9) 0.023(7) 0.038(10) -0.001(6) 0.025(8) 0.001(6)
C12A 0.021(8) 0.016(6) 0.045(10) -0.006(6) 0.017(7) -0.001(6)
N2 0.017(6) 0.027(6) 0.021(6) -0.006(5) 0.014(5) 0.002(5)
C1B 0.033(10) 0.041(9) 0.035(9) -0.003(8) 0.010(8) -0.011(8)
C2B 0.028(9) 0.076(14) 0.024(8) 0.004(9) 0.005(8) -0.008(9)
N3B 0.031(8) 0.037(8) 0.033(8) 0.002(7) 0.005(7) 0.005(6)
C3B 0.062(13) 0.049(11) 0.061(14) 0.002(10) 0.048(12) 0.001(9)
C4B 0.053(10) 0.025(7) 0.047(11) -0.005(7) 0.036(9) -0.010(6)
C5B 0.060(10) 0.026(7) 0.019(8) -0.008(5) 0.017(7) -0.018(6)
C6B 0.031(8) 0.027(7) 0.023(8) 0.008(6) -0.011(6) -0.006(6)
C7B 0.019(8) 0.029(7) 0.039(9) 0.000(6) 0.000(6) 0.001(6)
C8B 0.022(7) 0.031(7) 0.021(7) 0.000(5) 0.008(6) -0.011(5)
C9B 0.026(7) 0.017(6) 0.023(7) 0.000(5) 0.008(6) -0.009(5)
C10B 0.020(8) 0.032(8) 0.033(8) -0.004(6) 0.007(7) -0.016(6)
N4B 0.028(7) 0.032(7) 0.025(7) -0.001(5) 0.014(6) -0.014(6)
C11B 0.031(9) 0.022(7) 0.042(10) -0.005(7) 0.022(8) -0.002(6)
C12B 0.041(10) 0.014(6) 0.029(9) -0.009(6) 0.015(8) -0.008(6)
C1C 0.031(9) 0.024(7) 0.033(9) 0.007(6) 0.011(7) 0.001(6)
C2C 0.018(8) 0.037(8) 0.022(8) 0.002(6) -0.005(6) 0.006(6)
N3C 0.028(7) 0.027(6) 0.011(6) -0.003(5) 0.008(5) -0.005(5)
C3C 0.033(9) 0.036(8) 0.013(7) -0.003(6) 0.003(6) 0.012(7)
C4C 0.033(8) 0.018(6) 0.013(6) 0.004(5) 0.005(6) 0.005(5)
C5C 0.029(8) 0.027(7) 0.013(7) 0.009(5) 0.002(6) 0.002(5)
C6C 0.039(9) 0.018(7) 0.033(8) 0.000(6) 0.009(7) -0.007(6)
C7C 0.023(7) 0.016(6) 0.029(8) 0.000(5) 0.008(6) 0.014(4)
C8C 0.027(7) 0.014(6) 0.038(9) 0.001(5) 0.020(7) 0.007(5)
C9C 0.021(7) 0.027(7) 0.009(6) -0.001(5) -0.006(5) 0.003(5)
C10C 0.030(8) 0.023(7) 0.026(8) 0.005(6) 0.012(7) 0.010(5)
N4C 0.020(7) 0.031(7) 0.029(8) 0.008(6) 0.014(6) 0.008(5)
C11C 0.024(8) 0.027(7) 0.038(8) -0.006(6) 0.021(7) 0.001(6)
C12C 0.039(10) 0.014(6) 0.044(9) 0.006(6) 0.028(8) 0.011(6)
O1W 0.050(8) 0.024(6) 0.057(9) 0.000(6) 0.030(7) 0.003(5)
O2W 0.053(10) 0.063(10) 0.070(11) 0.004(8) 0.047(9) -0.005(8)
O3W 0.103(15) 0.044(9) 0.064(11) -0.016(7) 0.053(11) -0.021(9)
O4W 0.057(11) 0.060(10) 0.050(10) -0.006(8) -0.001(8) 0.012(8)
O5W 0.041(9) 0.094(14) 0.075(12) 0.014(11) 0.025(9) 0.000(9)

loop_
_atom_type_symbol
_atom_type_description
_atom_type_scat_dispersion_real
_atom_type_scat_dispersion_imag
_atom_type_scat_source
C C 0.0033 0.0016 'International Tables Vol C Tables 4.2.6.8 and 6.1.1.4'
H H 0.0000 0.0000 'International Tables Vol C Tables 4.2.6.8 and 6.1.1.4'
N N 0.0061 0.0033 'International Tables Vol C Tables 4.2.6.8 and 6.1.1.4'
O O 0.0106 0.0060 'International Tables Vol C Tables 4.2.6.8 and 6.1.1.4'
Re Re -1.0185 7.2310 'International Tables Vol C Tables 4.2.6.8 and 6.1.1.4'

loop_
_geom_angle_atom_site_label_1
_geom_angle_atom_site_label_2
_geom_angle_atom_site_label_3
_geom_angle
_geom_angle_site_symmetry_1
_geom_angle_site_symmetry_3
_geom_angle_publ_flag
O12 Re1 O13 108.8(6) . . ?
O12 Re1 O11 111.1(6) . . ?
O13 Re1 O11 109.9(6) . . ?
O12 Re1 O14 108.3(6) . . ?
O13 Re1 O14 108.1(5) . . ?
O11 Re1 O14 110.6(5) . . ?
O24 Re2 O23 109.6(7) . . ?
O24 Re2 O21 108.6(6) . . ?
O23 Re2 O21 108.9(7) . . ?
O24 Re2 O22 110.8(6) . . ?
O23 Re2 O22 110.8(7) . . ?
O21 Re2 O22 108.1(7) . . ?
O32 Re3 O34 106.8(10) . . ?
O32 Re3 O31 108.3(8) . . ?
O34 Re3 O31 114.0(12) . . ?
O32 Re3 O33 110.6(8) . . ?
O34 Re3 O33 109.9(10) . . ?
O31 Re3 O33 107.3(8) . . ?
O44 Re4 O41 111.3(9) . . ?
O44 Re4 O43 107.5(8) . . ?
O41 Re4 O43 109.5(8) . . ?
O44 Re4 O42 114.6(11) . . ?
O41 Re4 O42 103.8(10) . . ?
O43 Re4 O42 110.1(8) . . ?
O53 Re5 O51 113.1(9) . . ?
O53 Re5 O54 106.5(8) . . ?
O51 Re5 O54 108.6(7) . . ?
O53 Re5 O52 109.3(9) . . ?
O51 Re5 O52 111.8(7) . . ?
O54 Re5 O52 107.2(8) . . ?
O64 Re6 O62 107.5(10) . . ?
O64 Re6 O61 113.7(10) . . ?
O62 Re6 O61 110.2(10) . . ?
O64 Re6 O63 107.4(8) . . ?
O62 Re6 O63 106.1(8) . . ?
O61 Re6 O63 111.5(9) . . ?
C1C N1 C1A 115.0(13) . . ?
C1C N1 C1B 112.6(13) . . ?
C1A N1 C1B 107.3(13) . . ?
C2A C1A N1 112.6(12) . . ?
C1A C2A N3A 107.5(12) . . ?
C2A N3A C3A 113.5(11) . . ?
C4A C3A N3A 111.0(14) . . ?
C5A C4A C9A 117.4(14) . . ?
C5A C4A C3A 120.6(15) . . ?
C9A C4A C3A 122.0(16) . . ?
C4A C5A C6A 122.9(14) . . ?
C7A C6A C5A 116.1(15) . . ?
C8A C7A C6A 119.9(14) . . ?
C9A C8A C7A 120.8(14) . . ?
C9A C8A C10A 123.0(16) . . ?
C7A C8A C10A 116.1(15) . . ?
C8A C9A C4A 122.7(16) . . ?
N4A C10A C8A 116.2(13) . . ?
C10A N4A C11A 113.6(12) . . ?
N4A C11A C12A 108.8(12) . . ?
N2 C12A C11A 109.2(12) . . ?
C12A N2 C12C 112.6(12) . . ?
C12A N2 C12B 110.4(12) . . ?
C12C N2 C12B 115.6(13) . . ?
C2B C1B N1 110.1(14) . . ?
N3B C2B C1B 109.3(16) . . ?
C2B N3B C3B 112.7(16) . . ?
C4B C3B N3B 112.7(19) . . ?
C5B C4B C9B 115.0(16) . . ?
C5B C4B C3B 127.7(16) . . ?
C9B C4B C3B 116.9(18) . . ?
C6B C5B C4B 120.6(15) . . ?
C7B C6B C5B 124.6(16) . . ?
C6B C7B C8B 118.7(16) . . ?
C9B C8B C10B 119.8(15) . . ?
C9B C8B C7B 116.5(14) . . ?
C10B C8B C7B 123.5(16) . . ?
C8B C9B C4B 124.2(16) . . ?
C8B C10B N4B 111.7(13) . . ?
C11B N4B C10B 113.3(13) . . ?
N4B C11B C12B 105.8(13) . . ?
N2 C12B C11B 108.8(13) . . ?
N1 C1C C2C 113.7(15) . . ?
N3C C2C C1C 111.3(14) . . ?
C2C N3C C3C 116.6(13) . . ?
C4C C3C N3C 112.7(13) . . ?
C9C C4C C5C 122.9(14) . . ?
C9C C4C C3C 116.0(15) . . ?
C5C C4C C3C 121.1(15) . . ?
C4C C5C C6C 115.0(15) . . ?
C7C C6C C5C 123.6(16) . . ?
C6C C7C C8C 120.9(15) . . ?
C7C C8C C9C 118.5(14) . . ?
C7C C8C C10C 121.8(14) . . ?
C9C C8C C10C 119.7(14) . . ?
C4C C9C C8C 118.9(14) . . ?
C8C C10C N4C 110.8(14) . . ?
C11C N4C C10C 110.3(13) . . ?
C12C C11C N4C 104.8(13) . . ?
N2 C12C C11C 109.7(13) . . ?

loop_
_geom_bond_atom_site_label_1
_geom_bond_atom_site_label_2
_geom_bond_distance
_geom_bond_site_symmetry_2
_geom_bond_publ_flag
Re1 O12 1.704(12) . ?
Re1 O13 1.724(11) . ?
Re1 O11 1.730(12) . ?
Re1 O14 1.736(11) . ?
Re2 O24 1.690(13) . ?
Re2 O23 1.694(14) . ?
Re2 O21 1.748(14) . ?
Re2 O22 1.765(13) . ?
Re3 O32 1.637(14) . ?
Re3 O34 1.67(2) . ?
Re3 O31 1.689(19) . ?
Re3 O33 1.704(15) . ?
Re4 O44 1.652(15) . ?
Re4 O41 1.659(16) . ?
Re4 O43 1.693(14) . ?
Re4 O42 1.74(2) . ?
Re5 O53 1.600(18) . ?
Re5 O51 1.658(16) . ?
Re5 O54 1.681(13) . ?
Re5 O52 1.734(15) . ?
Re6 O64 1.610(16) . ?
Re6 O62 1.621(19) . ?
Re6 O61 1.643(13) . ?
Re6 O63 1.687(14) . ?
N1 C1C 1.38(2) . ?
N1 C1A 1.509(18) . ?
N1 C1B 1.54(2) . ?
C1A C2A 1.50(2) . ?
C2A N3A 1.513(17) . ?
N3A C3A 1.53(2) . ?
C3A C4A 1.51(2) . ?
C4A C5A 1.37(2) . ?
C4A C9A 1.39(2) . ?
C5A C6A 1.45(2) . ?
C6A C7A 1.41(2) . ?
C7A C8A 1.40(3) . ?
C8A C9A 1.35(2) . ?
C8A C10A 1.55(2) . ?
C10A N4A 1.470(19) . ?
N4A C11A 1.526(19) . ?
C11A C12A 1.53(2) . ?
C12A N2 1.441(19) . ?
N2 C12C 1.442(18) . ?
N2 C12B 1.50(2) . ?
C1B C2B 1.54(3) . ?
C2B N3B 1.42(3) . ?
N3B C3B 1.56(3) . ?
C3B C4B 1.50(3) . ?
C4B C5B 1.42(3) . ?
C4B C9B 1.43(2) . ?
C5B C6B 1.35(3) . ?
C6B C7B 1.31(3) . ?
C7B C8B 1.49(2) . ?
C8B C9B 1.35(2) . ?
C8B C10B 1.49(2) . ?
C10B N4B 1.519(19) . ?
N4B C11B 1.47(2) . ?
C11B C12B 1.57(2) . ?
C1C C2C 1.53(2) . ?
C2C N3C 1.49(2) . ?
N3C C3C 1.54(2) . ?
C3C C4C 1.48(2) . ?
C4C C9C 1.38(2) . ?
C4C C5C 1.41(2) . ?
C5C C6C 1.44(2) . ?
C6C C7C 1.31(2) . ?
C7C C8C 1.42(2) . ?
C8C C9C 1.42(2) . ?
C8C C10C 1.53(2) . ?
C10C N4C 1.57(2) . ?
N4C C11C 1.54(2) . ?
C11C C12C 1.51(2) . ?

loop_
_geom_hbond_atom_site_label_D
_geom_hbond_atom_site_label_H
_geom_hbond_atom_site_label_A
_geom_hbond_distance_DH
_geom_hbond_distance_HA
_geom_hbond_distance_DA
_geom_hbond_angle_DHA
_geom_hbond_site_symmetry_A
N3A H3A1 O63 0.92 2.11 2.99(2) 160.1 .
N3A H3A2 O52 0.92 1.86 2.75(2) 162.1 2
N4A H4A1 O33 0.92 2.13 2.84(2) 133.8 1_545
N4A H4A1 O22 0.92 2.27 3.023(19) 139.0 2
N4A H4A2 O14 0.92 2.01 2.881(17) 158.4 2_455
N3B H3B1 O44 0.92 2.20 3.05(2) 153.9 .
N3B H3B2 O4W 0.92 2.07 2.90(2) 149.6 .
N3B H3B1 O2W 0.92 2.52 2.85(2) 101.2 .
N4B H4B1 O1W 0.92 1.79 2.698(19) 170.8 .
N4B H4B2 O12 0.92 1.96 2.805(18) 151.5 1_556
N3C H3C1 O63 0.92 2.03 2.938(18) 170.2 .
N3C H3C2 O13 0.92 1.92 2.729(16) 145.4 .
N4C H4C1 O61 0.92 1.97 2.862(19) 162.0 .
N4C H4C2 O32 0.92 1.90 2.81(2) 167.0 .
